data_4503593
loop_
_publ_author_name
'Xue, Ming'
'Zhu, Guangshan'
'Li, Yangxue'
'Zhao, Xiaojun'
'Jin, Zhao'
'Kang, Enhua'
'Qiu, Shilun'

_publ_section_title
;
 Structure, Hydrogen Storage, and Luminescence Properties of Three 3D
 Metal&#x2212;Organic Frameworks with NbO and PtS Topologies
;
_journal_issue 7
_journal_name_full 'Crystal Growth &amp; Design'
_journal_page_first 2478
_journal_paper_doi 10.1021/cg8001114
_journal_volume 8
_journal_year 2008
_chemical_formula_moiety 'C32 H12 Cu4 N4 O20'
_chemical_formula_sum 'C32 H12 Cu4 N4 O20'
_chemical_formula_weight 1026.62
_chemical_melting_point ?
_chemical_name_systematic
; 
 ? 
;
_space_group_IT_number 148
_symmetry_cell_setting trigonal
_symmetry_space_group_name_Hall '-R 3'
_symmetry_space_group_name_H-M 'R -3 :H'
_atom_sites_solution_hydrogens geom
_atom_sites_solution_primary direct
_atom_sites_solution_secondary difmap
_audit_creation_method SHELXL-97
_cell_angle_alpha 90.00
_cell_angle_beta 90.00
_cell_angle_gamma 120.00
_cell_formula_units_Z 18
_cell_length_a 45.571(6)
_cell_length_b 45.571(6)
_cell_length_c 20.270(4)
_cell_measurement_temperature 293(2)
_cell_volume 36455(10)
_computing_cell_refinement 'Bruker SMART'
_computing_data_collection 'Bruker SMART'
_computing_data_reduction 'Bruker SMART'
_computing_molecular_graphics SHELXP-97
_computing_publication_material SHELXTL
_computing_structure_refinement 'SHELXL-97 (Sheldrick, 1997)'
_computing_structure_solution 'SHELXS-97 (Sheldrick, 1990)'
_diffrn_ambient_temperature 293(2)
_diffrn_detector_area_resol_mean 9.00cm
_diffrn_measured_fraction_theta_full 0.907
_diffrn_measured_fraction_theta_max 0.907
_diffrn_measurement_device_type 'CCD area detector'
_diffrn_measurement_method 'phi and omega scans'
_diffrn_radiation_monochromator graphite
_diffrn_radiation_source 'fine-focus sealed tube'
_diffrn_radiation_type MoK\a
_diffrn_radiation_wavelength 0.71073
_diffrn_reflns_av_R_equivalents 0.0947
_diffrn_reflns_av_sigmaI/netI 0.2751
_diffrn_reflns_limit_h_max 21
_diffrn_reflns_limit_h_min -54
_diffrn_reflns_limit_k_max 53
_diffrn_reflns_limit_k_min -49
_diffrn_reflns_limit_l_max 16
_diffrn_reflns_limit_l_min -22
_diffrn_reflns_number 27323
_diffrn_reflns_theta_full 25.00
_diffrn_reflns_theta_max 25.00
_diffrn_reflns_theta_min 1.13
_diffrn_standards_decay_% none
_diffrn_standards_interval_count none
_diffrn_standards_interval_time none
_diffrn_standards_number none
_exptl_absorpt_coefficient_mu 1.078
_exptl_absorpt_process_details SADABS
_exptl_crystal_colour blue-green
_exptl_crystal_density_diffrn 0.842
_exptl_crystal_density_meas ?
_exptl_crystal_density_method 'not measured'
_exptl_crystal_description polyhedron
_exptl_crystal_F_000 9144
_exptl_crystal_size_max 0.23
_exptl_crystal_size_mid 0.21
_exptl_crystal_size_min 0.20
_refine_diff_density_max 0.772
_refine_diff_density_min -0.460
_refine_diff_density_rms 0.080
_refine_ls_extinction_method none
_refine_ls_goodness_of_fit_ref 0.952
_refine_ls_hydrogen_treatment mixed
_refine_ls_matrix_type full
_refine_ls_number_parameters 541
_refine_ls_number_reflns 12954
_refine_ls_number_restraints 108
_refine_ls_restrained_S_all 0.979
_refine_ls_R_factor_all 0.1897
_refine_ls_R_factor_gt 0.0923
_refine_ls_shift/su_max 0.001
_refine_ls_shift/su_mean 0.000
_refine_ls_structure_factor_coef Fsqd
_refine_ls_weighting_details 'calc w=1/[\s^2^(Fo^2^)+(0.0119P)^2^+0.0000P] where P=(Fo^2^+2Fc^2^)/3'
_refine_ls_weighting_scheme calc
_refine_ls_wR_factor_gt 0.1383
_refine_ls_wR_factor_ref 0.1516
_reflns_number_gt 3951
_reflns_number_total 12954
_reflns_threshold_expression >2sigma(I)
_cod_data_source_file cg8001114-file004.cif
_cod_data_source_block JUC-62
_cod_depositor_comments
;
The following automatic conversions were performed:

'_chemical_melting_point' value 'not measured' was changed to '?' -
the value is undefined or not given.

'_symmetry_cell_setting' value
'Trigonal' changed to 'trigonal' according to
/home/saulius/struct/CIF-dictionaries/cif_core.dic dictionary named
'cif_core.dic' version 2.4.1 from 2010-06-29.

Automatic conversion script
Id: cif_fix_values 1715 2011-07-08 13:25:40Z adriana 

The following automatic conversions were performed:

'_exptl_crystal_density_meas' value 'none' was changed to '?' - the
value is perceived as not measured.

Automatic conversion script
Id: cif_fix_values 3008 2015-01-20 13:52:24Z robertas 
;
_cod_original_sg_symbol_H-M R-3
_cod_database_code 4503593

loop_
_symmetry_equiv_pos_as_xyz
'x, y, z'
'-y, x-y, z'
'-x+y, -x, z'
'x+2/3, y+1/3, z+1/3'
'-y+2/3, x-y+1/3, z+1/3'
'-x+y+2/3, -x+1/3, z+1/3'
'x+1/3, y+2/3, z+2/3'
'-y+1/3, x-y+2/3, z+2/3'
'-x+y+1/3, -x+2/3, z+2/3'
'-x, -y, -z'
'y, -x+y, -z'
'x-y, x, -z'
'-x+2/3, -y+1/3, -z+1/3'
'y+2/3, -x+y+1/3, -z+1/3'
'x-y+2/3, x+1/3, -z+1/3'
'-x+1/3, -y+2/3, -z+2/3'
'y+1/3, -x+y+2/3, -z+2/3'
'x-y+1/3, x+2/3, -z+2/3'

loop_
_atom_site_label
_atom_site_type_symbol
_atom_site_fract_x
_atom_site_fract_y
_atom_site_fract_z
_atom_site_U_iso_or_equiv
_atom_site_adp_type
_atom_site_occupancy
_atom_site_symmetry_multiplicity
_atom_site_calc_flag
_atom_site_refinement_flags
Cu1 Cu 0.43176(3) 0.06966(3) 0.32792(6) 0.0527(4) Uani 1 1 d .
Cu2 Cu 0.39694(3) 0.10103(3) 0.30228(6) 0.0581(4) Uani 1 1 d .
Cu3 Cu 0.53333(3) 0.27780(3) -0.01182(6) 0.0520(4) Uani 1 1 d .
Cu4 Cu 0.46675(3) 0.24626(3) 0.01250(6) 0.0479(3) Uani 1 1 d .
N1 N 0.5769(2) 0.1767(3) 0.1483(5) 0.104(3) Uani 1 1 d U
N2 N 0.5785(2) 0.1552(3) 0.1864(5) 0.105(4) Uani 1 1 d .
N3 N 0.3371(3) -0.0755(2) 0.1367(5) 0.104(4) Uani 1 1 d U
N4 N 0.3552(2) -0.0800(2) 0.1754(5) 0.084(3) Uani 1 1 d .
O1 O 0.46222(15) 0.10190(19) 0.2612(3) 0.069(2) Uani 1 1 d .
O2 O 0.43435(16) 0.13045(17) 0.2412(3) 0.075(2) Uani 1 1 d .
O3 O 0.53161(16) 0.24715(16) 0.0479(4) 0.079(3) Uani 1 1 d .
O4 O 0.4777(2) 0.22034(14) 0.0684(4) 0.093(3) Uani 1 1 d .
O5 O 0.69165(16) 0.22437(18) 0.0582(3) 0.066(2) Uani 1 1 d .
O6 O 0.72051(17) 0.19778(19) 0.0802(3) 0.078(2) Uani 1 1 d U
O7 O 0.6840(2) 0.12346(17) 0.2771(4) 0.102(3) Uani 1 1 d U
O8 O 0.62679(19) 0.09137(19) 0.2953(4) 0.090(3) Uani 1 1 d U
O9 O 0.40248(16) 0.03749(16) 0.2572(3) 0.066(2) Uani 1 1 d .
O10 O 0.37469(15) 0.06526(16) 0.2327(3) 0.065(2) Uani 1 1 d .
O11 O 0.29157(15) 0.0186(2) 0.0589(3) 0.088(3) Uani 1 1 d U
O12 O 0.26535(14) -0.03293(13) 0.0228(4) 0.070(2) Uani 1 1 d U
O13 O 0.28156(16) -0.19012(14) 0.0556(3) 0.0610(19) Uani 1 1 d .
O14 O 0.30511(16) -0.22289(15) 0.0774(3) 0.062(2) Uani 1 1 d .
O15 O 0.38790(15) -0.1866(2) 0.2643(4) 0.079(3) Uani 1 1 d U
O16 O 0.41886(14) -0.12915(15) 0.2777(3) 0.064(2) Uani 1 1 d .
O17 O 0.4632(2) 0.0466(2) 0.3412(4) 0.142(4) Uani 1 1 d .
O18 O 0.3631(2) 0.1209(3) 0.2816(4) 0.159(4) Uani 1 1 d .
O19 O 0.41310(14) 0.22404(18) 0.0318(4) 0.109(3) Uani 1 1 d .
O20 O 0.58580(18) 0.3031(2) -0.0320(4) 0.121(3) Uani 1 1 d U
C1 C 0.4587(3) 0.1240(3) 0.2329(5) 0.069(4) Uani 1 1 d .
C2 C 0.4867(2) 0.1503(2) 0.1908(5) 0.055(3) Uani 1 1 d .
C3 C 0.4851(3) 0.1749(3) 0.1562(5) 0.072(3) Uani 1 1 d .
H3 H 0.4653 0.1758 0.1590 0.087 Uiso 1 1 calc R
C4 C 0.5101(2) 0.1979(3) 0.1181(5) 0.058(3) Uani 1 1 d .
C5 C 0.5077(3) 0.2249(3) 0.0809(5) 0.054(3) Uani 1 1 d .
C6 C 0.5408(2) 0.1982(3) 0.1185(5) 0.082(4) Uani 1 1 d .
H6 H 0.5592 0.2142 0.0942 0.099 Uiso 1 1 calc R
C7 C 0.5431(2) 0.1743(3) 0.1558(6) 0.074(3) Uani 1 1 d .
C8 C 0.5165(3) 0.1503(3) 0.1977(6) 0.110(5) Uani 1 1 d .
H8 H 0.5192 0.1360 0.2268 0.132 Uiso 1 1 calc R
C9 C 0.6098(3) 0.1581(3) 0.1750(5) 0.068(3) Uani 1 1 d .
C10 C 0.6371(3) 0.1802(3) 0.1367(5) 0.081(4) Uani 1 1 d .
H10 H 0.6333 0.1942 0.1088 0.098 Uiso 1 1 calc R
C11 C 0.6713(4) 0.1845(4) 0.1343(6) 0.102(5) Uani 1 1 d .
C12 C 0.6967(3) 0.2017(3) 0.0857(6) 0.064(3) Uani 1 1 d U
C13 C 0.6732(2) 0.1590(2) 0.1750(5) 0.061(3) Uani 1 1 d .
H13 H 0.6921 0.1564 0.1706 0.073 Uiso 1 1 calc R
C14 C 0.6474(3) 0.1376(3) 0.2216(5) 0.085(4) Uani 1 1 d U
C15 C 0.6496(4) 0.1126(3) 0.2677(6) 0.077(4) Uani 1 1 d .
C16 C 0.6163(3) 0.1383(3) 0.2249(6) 0.100(4) Uani 1 1 d U
H16 H 0.6004 0.1264 0.2577 0.120 Uiso 1 1 calc R
C17 C 0.3820(3) 0.0404(3) 0.2240(5) 0.075(4) Uani 1 1 d .
C18 C 0.3592(3) 0.0122(3) 0.1811(5) 0.065(3) Uani 1 1 d .
C19 C 0.3362(3) 0.0174(2) 0.1416(5) 0.082(4) Uani 1 1 d .
H19 H 0.3352 0.0373 0.1439 0.098 Uiso 1 1 calc R
C20 C 0.3160(3) -0.0081(2) 0.1009(5) 0.072(3) Uani 1 1 d U
C21 C 0.2849(3) -0.0135(3) 0.0594(6) 0.072(3) Uani 1 1 d U
C22 C 0.3140(3) -0.0387(3) 0.1038(5) 0.090(4) Uani 1 1 d U
H22 H 0.2982 -0.0568 0.0788 0.108 Uiso 1 1 calc R
C23 C 0.3361(3) -0.0420(3) 0.1448(6) 0.093(4) Uani 1 1 d U
C24 C 0.3595(3) -0.0164(3) 0.1791(6) 0.088(4) Uani 1 1 d .
H24 H 0.3761 -0.0186 0.2016 0.106 Uiso 1 1 calc R
C25 C 0.3552(3) -0.1097(3) 0.1645(7) 0.099(4) Uani 1 1 d .
C26 C 0.3303(3) -0.1372(3) 0.1274(6) 0.092(4) Uani 1 1 d U
H26 H 0.3147 -0.1338 0.1041 0.111 Uiso 1 1 calc R
C27 C 0.3276(3) -0.1684(2) 0.1233(4) 0.067(3) Uani 1 1 d .
C28 C 0.3021(2) -0.1969(3) 0.0783(6) 0.072(4) Uani 1 1 d .
C29 C 0.3491(2) -0.1734(2) 0.1624(5) 0.061(3) Uani 1 1 d .
H29 H 0.3477 -0.1945 0.1620 0.074 Uiso 1 1 calc R
C30 C 0.3753(3) -0.1456(2) 0.2067(5) 0.080(4) Uani 1 1 d .
C31 C 0.3975(3) -0.1558(4) 0.2482(6) 0.080(4) Uani 1 1 d U
C32 C 0.3757(3) -0.1166(3) 0.2028(5) 0.072(3) Uani 1 1 d .
H32 H 0.3916 -0.0990 0.2288 0.087 Uiso 1 1 calc R

loop_
_atom_site_aniso_label
_atom_site_aniso_U_11
_atom_site_aniso_U_22
_atom_site_aniso_U_33
_atom_site_aniso_U_23
_atom_site_aniso_U_13
_atom_site_aniso_U_12
Cu1 0.0519(8) 0.0560(8) 0.0525(8) 0.0033(7) -0.0096(7) 0.0286(7)
Cu2 0.0675(9) 0.0588(8) 0.0544(8) 0.0091(7) -0.0118(7) 0.0364(7)
Cu3 0.0450(7) 0.0515(8) 0.0593(9) 0.0063(7) 0.0120(6) 0.0239(6)
Cu4 0.0417(7) 0.0467(7) 0.0567(8) 0.0058(7) 0.0116(6) 0.0230(6)
N1 0.091(7) 0.124(7) 0.121(7) 0.051(6) 0.024(6) 0.071(6)
N2 0.035(5) 0.148(10) 0.130(9) 0.050(8) 0.042(6) 0.045(6)
N3 0.112(8) 0.075(7) 0.129(9) -0.007(6) -0.068(7) 0.050(6)
N4 0.098(8) 0.091(8) 0.094(8) -0.044(6) -0.046(6) 0.070(7)
O1 0.062(5) 0.115(6) 0.042(5) 0.015(4) 0.023(4) 0.052(5)
O2 0.040(4) 0.100(6) 0.098(6) 0.059(5) 0.029(4) 0.045(4)
O3 0.031(4) 0.042(4) 0.150(8) -0.060(5) -0.024(5) 0.007(3)
O4 0.129(7) 0.014(4) 0.127(7) -0.003(4) 0.032(6) 0.029(4)
O5 0.105(6) 0.113(6) 0.010(3) 0.013(4) 0.005(3) 0.076(5)
O6 0.068(5) 0.152(7) 0.058(5) 0.022(5) -0.004(4) 0.087(5)
O7 0.137(6) 0.058(4) 0.109(6) 0.048(4) 0.068(5) 0.048(5)
O8 0.090(5) 0.085(5) 0.082(5) 0.059(4) 0.068(4) 0.033(4)
O9 0.062(5) 0.085(5) 0.048(4) -0.045(4) -0.023(4) 0.035(4)
O10 0.060(4) 0.048(4) 0.091(5) -0.013(4) -0.047(4) 0.030(4)
O11 0.031(4) 0.164(8) 0.058(5) -0.033(5) -0.026(4) 0.041(5)
O12 0.031(3) 0.028(3) 0.117(5) -0.045(4) 0.009(4) -0.010(3)
O13 0.058(5) 0.040(4) 0.076(5) -0.012(4) -0.028(4) 0.018(4)
O14 0.075(5) 0.037(4) 0.079(5) -0.006(4) 0.009(4) 0.032(4)
O15 0.017(3) 0.098(5) 0.105(6) -0.044(5) 0.003(4) 0.015(4)
O16 0.023(4) 0.049(4) 0.096(6) -0.017(4) -0.036(4) -0.001(3)
O17 0.195(9) 0.209(9) 0.125(7) 0.046(7) -0.008(7) 0.178(9)
O18 0.170(9) 0.281(12) 0.141(8) 0.035(8) 0.049(7) 0.199(9)
O19 0.032(4) 0.100(6) 0.146(7) -0.010(5) 0.036(4) -0.004(4)
O20 0.076(5) 0.188(7) 0.105(6) 0.034(5) -0.004(4) 0.069(5)
C1 0.044(7) 0.060(8) 0.040(7) 0.025(6) -0.032(6) -0.021(6)
C2 0.027(6) 0.047(6) 0.083(8) 0.044(6) -0.013(5) 0.012(5)
C3 0.068(8) 0.135(11) 0.016(6) -0.006(6) 0.004(6) 0.054(8)
C4 0.050(7) 0.084(8) 0.066(8) 0.019(7) 0.022(6) 0.053(6)
C5 0.040(7) 0.091(10) 0.036(7) -0.010(6) -0.016(6) 0.038(7)
C6 0.033(6) 0.124(10) 0.102(9) 0.059(8) 0.033(6) 0.049(7)
C7 0.040(7) 0.114(10) 0.092(9) 0.039(8) 0.012(6) 0.057(7)
C8 0.046(7) 0.178(14) 0.105(11) 0.023(10) 0.021(8) 0.056(9)
C9 0.047(7) 0.106(9) 0.085(9) 0.014(7) -0.009(6) 0.064(7)
C10 0.098(9) 0.084(8) 0.091(9) 0.043(7) 0.045(8) 0.067(8)
C11 0.155(13) 0.154(13) 0.074(9) -0.017(9) -0.052(10) 0.135(12)
C12 0.044(5) 0.066(5) 0.052(5) 0.014(4) -0.003(4) 0.005(4)
C13 0.013(5) 0.063(7) 0.108(9) 0.041(6) 0.015(5) 0.020(5)
C14 0.064(7) 0.097(9) 0.060(8) 0.028(7) 0.011(7) 0.016(7)
C15 0.106(11) 0.091(10) 0.051(8) -0.012(7) -0.050(8) 0.062(9)
C16 0.095(9) 0.131(10) 0.109(9) 0.045(8) 0.022(8) 0.083(8)
C17 0.047(7) 0.037(7) 0.084(9) 0.022(7) -0.051(6) -0.023(6)
C18 0.082(8) 0.064(8) 0.084(9) -0.024(7) -0.028(7) 0.064(7)
C19 0.132(10) 0.023(6) 0.068(8) 0.000(6) -0.047(7) 0.022(6)
C20 0.113(7) 0.036(5) 0.085(7) -0.034(5) -0.051(6) 0.051(5)
C21 0.082(5) 0.078(5) 0.056(5) 0.018(4) -0.012(4) 0.039(4)
C22 0.104(7) 0.057(6) 0.087(7) -0.010(6) -0.055(6) 0.023(6)
C23 0.114(9) 0.060(7) 0.108(9) -0.022(7) -0.079(8) 0.046(7)
C24 0.068(8) 0.087(9) 0.103(10) 0.006(8) -0.040(7) 0.034(8)
C25 0.059(8) 0.083(10) 0.154(14) -0.010(10) -0.030(8) 0.035(7)
C26 0.073(7) 0.107(8) 0.115(8) -0.040(7) -0.026(6) 0.059(6)
C27 0.130(10) 0.020(5) 0.036(6) -0.008(5) -0.052(7) 0.026(6)
C28 0.011(5) 0.074(9) 0.088(10) 0.003(8) -0.006(6) -0.012(6)
C29 0.070(7) 0.067(7) 0.050(7) -0.016(6) 0.007(6) 0.036(6)
C30 0.111(10) 0.030(6) 0.067(8) -0.014(6) -0.066(7) 0.012(6)
C31 0.027(6) 0.148(11) 0.057(8) -0.011(9) -0.006(6) 0.038(8)
C32 0.073(8) 0.071(8) 0.083(8) 0.021(7) -0.039(7) 0.045(7)

loop_
_atom_type_symbol
_atom_type_description
_atom_type_scat_dispersion_real
_atom_type_scat_dispersion_imag
_atom_type_scat_source
C C 0.0033 0.0016 'International Tables Vol C Tables 4.2.6.8 and 6.1.1.4'
H H 0.0000 0.0000 'International Tables Vol C Tables 4.2.6.8 and 6.1.1.4'
N N 0.0061 0.0033 'International Tables Vol C Tables 4.2.6.8 and 6.1.1.4'
O O 0.0106 0.0060 'International Tables Vol C Tables 4.2.6.8 and 6.1.1.4'
Cu Cu 0.3201 1.2651 'International Tables Vol C Tables 4.2.6.8 and 6.1.1.4'

loop_
_geom_angle_atom_site_label_1
_geom_angle_atom_site_label_2
_geom_angle_atom_site_label_3
_geom_angle
_geom_angle_site_symmetry_1
_geom_angle_site_symmetry_3
O7 Cu1 O1 84.8(3) 17 .
O7 Cu1 O9 169.0(3) 17 .
O1 Cu1 O9 91.0(3) . .
O7 Cu1 O11 94.3(3) 17 6
O1 Cu1 O11 166.4(3) . 6
O9 Cu1 O11 87.4(3) . 6
O7 Cu1 O17 95.0(4) 17 .
O1 Cu1 O17 93.2(3) . .
O9 Cu1 O17 95.4(3) . .
O11 Cu1 O17 100.4(3) 6 .
O7 Cu1 Cu2 85.3(2) 17 .
O1 Cu1 Cu2 81.5(2) . .
O9 Cu1 Cu2 84.0(2) . .
O11 Cu1 Cu2 84.9(2) 6 .
O17 Cu1 Cu2 174.7(2) . .
O12 Cu2 O8 95.7(3) 6 17
O12 Cu2 O2 165.1(3) 6 .
O8 Cu2 O2 86.3(3) 17 .
O12 Cu2 O10 83.4(3) 6 .
O8 Cu2 O10 167.4(3) 17 .
O2 Cu2 O10 91.5(3) . .
O12 Cu2 O18 95.7(3) 6 .
O8 Cu2 O18 101.0(4) 17 .
O2 Cu2 O18 98.4(3) . .
O10 Cu2 O18 91.5(3) . .
O12 Cu2 Cu1 78.85(18) 6 .
O8 Cu2 Cu1 83.5(2) 17 .
O2 Cu2 Cu1 86.75(18) . .
O10 Cu2 Cu1 84.01(17) . .
O18 Cu2 Cu1 173.3(3) . .
O3 Cu3 O15 81.9(3) . 8_544
O3 Cu3 O14 171.2(3) . 12
O15 Cu3 O14 93.3(3) 8_544 12
O3 Cu3 O5 93.0(3) . 3_665
O15 Cu3 O5 162.2(3) 8_544 3_665
O14 Cu3 O5 89.4(3) 12 3_665
O3 Cu3 O20 98.6(3) . .
O15 Cu3 O20 98.2(3) 8_544 .
O14 Cu3 O20 89.3(3) 12 .
O5 Cu3 O20 99.4(3) 3_665 .
O3 Cu3 Cu4 82.1(2) . .
O15 Cu3 Cu4 81.9(2) 8_544 .
O14 Cu3 Cu4 89.93(19) 12 .
O5 Cu3 Cu4 80.56(18) 3_665 .
O20 Cu3 Cu4 179.2(2) . .
O4 Cu4 O6 91.4(3) . 3_665
O4 Cu4 O16 85.5(3) . 8_544
O6 Cu4 O16 172.4(3) 3_665 8_544
O4 Cu4 O13 160.7(3) . 12
O6 Cu4 O13 88.6(3) 3_665 12
O16 Cu4 O13 91.9(3) 8_544 12
O4 Cu4 O19 101.0(3) . .
O6 Cu4 O19 91.0(3) 3_665 .
O16 Cu4 O19 96.4(3) 8_544 .
O13 Cu4 O19 98.3(3) 12 .
O4 Cu4 Cu3 82.0(2) . .
O6 Cu4 Cu3 86.51(18) 3_665 .
O16 Cu4 Cu3 86.16(18) 8_544 .
O13 Cu4 Cu3 78.69(18) 12 .
O19 Cu4 Cu3 176.1(2) . .
N2 N1 C7 109.6(9) . .
N1 N2 C9 106.1(9) . .
N4 N3 C23 116.5(9) . .
N3 N4 C25 113.0(10) . .
C1 O1 Cu1 126.5(7) . .
C1 O2 Cu2 118.1(6) . .
C5 O3 Cu3 131.8(7) . .
C5 O4 Cu4 127.4(7) . .
C12 O5 Cu3 122.3(7) . 2_655
C12 O6 Cu4 121.3(7) . 2_655
C15 O7 Cu1 117.6(7) . 18_545
C15 O8 Cu2 125.4(8) . 18_545
C17 O9 Cu1 125.8(7) . .
C17 O10 Cu2 122.7(6) . .
C21 O11 Cu1 115.3(7) . 8_544
C21 O12 Cu2 139.7(8) . 8_544
C28 O13 Cu4 121.9(7) . 11
C28 O14 Cu3 114.0(7) . 11
C31 O15 Cu3 125.1(7) . 6
C31 O16 Cu4 117.8(8) . 6
O1 C1 O2 127.0(9) . .
O1 C1 C2 120.5(11) . .
O2 C1 C2 111.9(9) . .
C3 C2 C8 121.3(10) . .
C3 C2 C1 125.4(10) . .
C8 C2 C1 112.7(9) . .
C4 C3 C2 124.8(10) . .
C3 C4 C6 117.4(10) . .
C3 C4 C5 123.6(9) . .
C6 C4 C5 118.8(10) . .
O3 C5 O4 116.4(10) . .
O3 C5 C4 123.2(9) . .
O4 C5 C4 118.1(10) . .
C7 C6 C4 118.1(9) . .
C6 C7 C8 124.1(9) . .
C6 C7 N1 111.8(9) . .
C8 C7 N1 124.2(10) . .
C2 C8 C7 113.5(11) . .
C10 C9 N2 132.1(10) . .
C10 C9 C16 116.7(9) . .
N2 C9 C16 109.7(11) . .
C9 C10 C11 128.5(10) . .
C12 C11 C13 118.1(11) . .
C12 C11 C10 128.0(10) . .
C13 C11 C10 110.8(12) . .
O6 C12 O5 128.4(11) . .
O6 C12 C11 122.5(12) . .
O5 C12 C11 108.4(11) . .
C14 C13 C11 123.6(10) . .
C16 C14 C13 119.7(10) . .
C16 C14 C15 115.1(10) . .
C13 C14 C15 125.1(11) . .
O8 C15 O7 127.8(11) . .
O8 C15 C14 124.1(12) . .
O7 C15 C14 107.5(12) . .
C14 C16 C9 118.7(11) . .
O9 C17 O10 123.3(10) . .
O9 C17 C18 118.8(11) . .
O10 C17 C18 116.8(9) . .
C24 C18 C19 121.3(10) . .
C24 C18 C17 122.4(11) . .
C19 C18 C17 116.2(9) . .
C20 C19 C18 116.1(9) . .
C19 C20 C22 121.9(10) . .
C19 C20 C21 130.1(10) . .
C22 C20 C21 105.8(9) . .
O12 C21 O11 119.9(10) . .
O12 C21 C20 139.5(12) . .
O11 C21 C20 97.9(10) . .
C20 C22 C23 117.8(10) . .
C24 C23 C22 122.2(11) . .
C24 C23 N3 121.2(10) . .
C22 C23 N3 115.3(10) . .
C18 C24 C23 119.6(11) . .
N4 C25 C32 118.1(12) . .
N4 C25 C26 124.6(11) . .
C32 C25 C26 115.7(12) . .
C27 C26 C25 124.9(11) . .
C29 C27 C26 116.0(9) . .
C29 C27 C28 120.3(9) . .
C26 C27 C28 123.8(11) . .
O13 C28 O14 134.0(10) . .
O13 C28 C27 111.1(11) . .
O14 C28 C27 114.5(10) . .
C27 C29 C30 122.3(9) . .
C32 C30 C29 114.2(9) . .
C32 C30 C31 130.4(10) . .
C29 C30 C31 115.4(9) . .
O16 C31 O15 127.4(11) . .
O16 C31 C30 105.9(12) . .
O15 C31 C30 123.0(10) . .
C30 C32 C25 126.7(11) . .

loop_
_geom_bond_atom_site_label_1
_geom_bond_atom_site_label_2
_geom_bond_distance
_geom_bond_site_symmetry_2
Cu1 O7 1.931(8) 17
Cu1 O1 1.969(7) .
Cu1 O9 2.008(6) .
Cu1 O11 2.029(7) 6
Cu1 O17 2.178(7) .
Cu1 Cu2 2.6649(16) .
Cu2 O12 1.786(7) 6
Cu2 O8 1.927(7) 17
Cu2 O2 1.987(6) .
Cu2 O10 2.005(6) .
Cu2 O18 2.183(7) .
Cu3 O3 1.821(9) .
Cu3 O15 1.867(8) 8_544
Cu3 O14 1.918(6) 12
Cu3 O5 1.998(6) 3_665
Cu3 O20 2.111(7) .
Cu3 Cu4 2.6748(15) .
Cu4 O4 1.877(8) .
Cu4 O6 1.918(7) 3_665
Cu4 O16 1.934(6) 8_544
Cu4 O13 2.046(6) 12
Cu4 O19 2.163(6) .
N1 N2 1.279(10) .
N1 C7 1.496(11) .
N2 C9 1.385(11) .
N3 N4 1.228(10) .
N3 C23 1.560(13) .
N4 C25 1.368(13) .
O1 C1 1.236(11) .
O2 C1 1.294(13) .
O3 C5 1.247(11) .
O4 C5 1.301(10) .
O5 C12 1.292(12) .
O5 Cu3 1.998(6) 2_655
O6 C12 1.188(12) .
O6 Cu4 1.918(7) 2_655
O7 C15 1.400(13) .
O7 Cu1 1.932(8) 18_545
O8 C15 1.151(14) .
O8 Cu2 1.927(7) 18_545
O9 C17 1.209(10) .
O10 C17 1.345(12) .
O11 C21 1.340(12) .
O11 Cu1 2.029(7) 8_544
O12 C21 1.157(12) .
O12 Cu2 1.786(7) 8_544
O13 C28 1.216(11) .
O13 Cu4 2.046(6) 11
O14 C28 1.256(12) .
O14 Cu3 1.918(6) 11
O15 C31 1.288(13) .
O15 Cu3 1.866(8) 6
O16 C31 1.263(13) .
O16 Cu4 1.933(6) 6
C1 C2 1.507(12) .
C2 C3 1.352(12) .
C2 C8 1.363(12) .
C3 C4 1.342(12) .
C4 C6 1.390(11) .
C4 C5 1.491(13) .
C6 C7 1.373(12) .
C7 C8 1.438(13) .
C9 C10 1.381(13) .
C9 C16 1.479(13) .
C10 C11 1.471(14) .
C11 C12 1.421(15) .
C11 C13 1.466(13) .
C13 C14 1.441(12) .
C14 C16 1.438(13) .
C14 C15 1.515(14) .
C17 C18 1.466(13) .
C18 C24 1.307(12) .
C18 C19 1.433(12) .
C19 C20 1.344(12) .
C20 C22 1.352(12) .
C20 C21 1.559(14) .
C22 C23 1.372(12) .
C23 C24 1.318(13) .
C25 C32 1.368(12) .
C25 C26 1.414(14) .
C26 C27 1.365(12) .
C27 C29 1.365(12) .
C27 C28 1.536(13) .
C29 C30 1.524(12) .
C30 C32 1.317(12) .
C30 C31 1.553(14) .
